data_4334298
loop_
_publ_author_name
'Vadapalli Chandrasekhar'
'Chandrajeet Mohapatra'
'Rahul Banerjee'
'Arijit Mallick'

_publ_section_title
;
 Synthesis, Structure, and H2/CO2 Adsorption in a Three-Dimensional
 4-Connected Triorganotin Coordination Polymer with a sqc Topology
;
_journal_name_full 'Inorganic Chemistry'
_journal_page_first 3579
_journal_page_last 3581
_journal_paper_doi 10.1021/ic302528b
_journal_volume 52
_journal_year 2013
_chemical_formula_sum 'C22 H40 N4 O8 Sn4'
_chemical_formula_weight 963.34
_chemical_name_systematic
; 
 ? 
;
_space_group_IT_number 19
_symmetry_cell_setting orthorhombic
_symmetry_space_group_name_Hall 'P 2ac 2ab'
_symmetry_space_group_name_H-M 'P 21 21 21'
_atom_sites_solution_hydrogens geom
_atom_sites_solution_primary direct
_atom_sites_solution_secondary difmap
_audit_creation_method SHELXL-97
_cell_angle_alpha 90.00
_cell_angle_beta 90.00
_cell_angle_gamma 90.00
_cell_formula_units_Z 4
_cell_length_a 6.4778(7)
_cell_length_b 22.184(2)
_cell_length_c 22.348(2)
_cell_measurement_temperature 293(2)
_cell_volume 3211.5(5)
_computing_cell_refinement 'Bruker SMART'
_computing_data_collection 'Bruker SMART'
_computing_data_reduction 'Bruker SAINT'
_computing_molecular_graphics 'Bruker SHELXTL'
_computing_publication_material 'Bruker SHELXTL'
_computing_structure_refinement 'SHELXL-97 (Sheldrick, 1997)'
_computing_structure_solution 'SHELXS-97 (Sheldrick, 1990)'
_diffrn_ambient_temperature 293(2)
_diffrn_measured_fraction_theta_full 0.997
_diffrn_measured_fraction_theta_max 0.997
_diffrn_measurement_device_type 'CCD area detector'
_diffrn_measurement_method 'phi and omega scans'
_diffrn_radiation_monochromator graphite
_diffrn_radiation_source 'fine-focus sealed tube'
_diffrn_radiation_type MoK\a
_diffrn_radiation_wavelength 0.71073
_diffrn_reflns_av_R_equivalents 0.0430
_diffrn_reflns_av_sigmaI/netI 0.0518
_diffrn_reflns_limit_h_max 7
_diffrn_reflns_limit_h_min -7
_diffrn_reflns_limit_k_max 25
_diffrn_reflns_limit_k_min -26
_diffrn_reflns_limit_l_max 24
_diffrn_reflns_limit_l_min -27
_diffrn_reflns_number 17448
_diffrn_reflns_theta_full 25.50
_diffrn_reflns_theta_max 25.50
_diffrn_reflns_theta_min 1.84
_exptl_absorpt_coefficient_mu 3.121
_exptl_absorpt_correction_T_max 1
_exptl_absorpt_correction_T_min 0.786093
_exptl_absorpt_correction_type empirical
_exptl_absorpt_process_details SADABS
_exptl_crystal_colour colourless
_exptl_crystal_density_diffrn 1.992
_exptl_crystal_description niddle
_exptl_crystal_F_000 1856
_exptl_crystal_size_max 0.11
_exptl_crystal_size_mid 0.04
_exptl_crystal_size_min 0.02
_refine_diff_density_max 1.273
_refine_diff_density_min -0.587
_refine_diff_density_rms 0.140
_refine_ls_abs_structure_details 'Flack H D (1983), Acta Cryst. A39, 876-881'
_refine_ls_abs_structure_Flack -0.03(3)
_refine_ls_extinction_method none
_refine_ls_goodness_of_fit_ref 1.033
_refine_ls_hydrogen_treatment mixed
_refine_ls_matrix_type full
_refine_ls_number_parameters 357
_refine_ls_number_reflns 5950
_refine_ls_number_restraints 15
_refine_ls_restrained_S_all 1.043
_refine_ls_R_factor_all 0.0369
_refine_ls_R_factor_gt 0.0329
_refine_ls_shift/su_max 0.002
_refine_ls_shift/su_mean 0.000
_refine_ls_structure_factor_coef Fsqd
_refine_ls_weighting_details 'calc w=1/[\s^2^(Fo^2^)+(0.0322P)^2^+0.0000P] where P=(Fo^2^+2Fc^2^)/3'
_refine_ls_weighting_scheme calc
_refine_ls_wR_factor_gt 0.0695
_refine_ls_wR_factor_ref 0.0721
_reflns_number_gt 5503
_reflns_number_total 5950
_reflns_threshold_expression >2sigma(I)
_cod_data_source_file ic302528b_si_001.cif
_cod_data_source_block compound-1
_cod_original_cell_volume 3211.5(6)
_cod_database_code 4334298

loop_
_symmetry_equiv_pos_as_xyz
'x, y, z'
'-x+1/2, -y, z+1/2'
'x+1/2, -y+1/2, -z'
'-x, y+1/2, -z+1/2'

loop_
_atom_site_label
_atom_site_type_symbol
_atom_site_fract_x
_atom_site_fract_y
_atom_site_fract_z
_atom_site_U_iso_or_equiv
_atom_site_adp_type
_atom_site_occupancy
_atom_site_symmetry_multiplicity
_atom_site_calc_flag
_atom_site_refinement_flags
Sn1 Sn 1.30015(7) 0.646456(19) 0.663384(19) 0.01625(11) Uani 1 1 d .
Sn2 Sn 0.50447(7) 0.91206(2) 0.868544(19) 0.01471(11) Uani 1 1 d .
Sn3 Sn 0.73608(7) 0.879426(19) 0.655172(19) 0.01541(11) Uani 1 1 d .
Sn4 Sn 0.56206(7) 1.09107(2) 0.600015(19) 0.01677(11) Uani 1 1 d .
O1 O 1.2360(7) 0.65159(19) 0.80714(18) 0.0205(10) Uani 1 1 d D
O3 O 0.6961(7) 0.85923(19) 0.79647(18) 0.0159(10) Uani 1 1 d .
O4 O 0.8169(7) 0.79381(19) 0.86371(18) 0.0195(10) Uani 1 1 d .
O5 O 0.5499(7) 0.95338(18) 0.59628(19) 0.0190(10) Uani 1 1 d .
O6 O 0.4281(7) 0.88327(19) 0.53409(19) 0.0184(10) Uani 1 1 d .
O8 O 0.0084(7) 0.93847(18) 0.39136(19) 0.0207(10) Uani 1 1 d D
N1 N 1.1064(8) 0.7194(2) 0.7065(2) 0.0150(12) Uani 1 1 d .
N2 N 0.9090(8) 0.8025(2) 0.7036(2) 0.0149(12) Uani 1 1 d .
N3 N 0.3811(8) 1.0454(2) 0.5284(2) 0.0150(12) Uani 1 1 d .
N4 N 0.1826(8) 1.0416(2) 0.4460(2) 0.0134(12) Uani 1 1 d .
C1 C 1.1118(10) 0.6931(3) 0.8147(3) 0.0155(14) Uani 1 1 d D
C2 C 0.8034(11) 0.8142(3) 0.8109(3) 0.0188(15) Uani 1 1 d .
C3 C 1.0445(10) 0.7318(3) 0.7647(3) 0.0162(14) Uani 1 1 d .
C4 C 0.9187(10) 0.7830(3) 0.7628(3) 0.0147(14) Uani 1 1 d .
C5 C 1.0230(10) 0.7627(3) 0.6739(3) 0.0154(14) Uani 1 1 d .
H5 H 1.0428 0.7652 0.6327 0.018 Uiso 1 1 calc R
C6 C 0.4513(10) 0.9376(3) 0.5509(3) 0.0158(14) Uani 1 1 d U
C7 C 0.1422(11) 0.9311(3) 0.4308(3) 0.0184(15) Uani 1 1 d D
C8 C 0.2282(10) 0.9832(3) 0.4635(3) 0.0151(14) Uani 1 1 d U
C9 C 0.3541(10) 0.9858(3) 0.5137(3) 0.0136(14) Uani 1 1 d .
C10 C 0.2770(10) 1.0761(3) 0.4866(3) 0.0165(15) Uani 1 1 d .
H10 H 0.2709 1.1180 0.4859 0.020 Uiso 1 1 calc R
C11 C 1.2426(12) 0.6807(3) 0.5764(3) 0.0281(17) Uani 1 1 d .
H11A H 1.2935 0.6528 0.5471 0.042 Uiso 1 1 calc R
H11B H 1.3115 0.7187 0.5717 0.042 Uiso 1 1 calc R
H11C H 1.0968 0.6862 0.5710 0.042 Uiso 1 1 calc R
C12 C 1.5865(10) 0.6699(3) 0.7024(3) 0.0199(15) Uani 1 1 d .
H12A H 1.5631 0.6886 0.7405 0.030 Uiso 1 1 calc R
H12B H 1.6582 0.6974 0.6766 0.030 Uiso 1 1 calc R
H12C H 1.6683 0.6342 0.7077 0.030 Uiso 1 1 calc R
C13 C 1.1152(11) 0.5722(3) 0.6877(3) 0.0251(17) Uani 1 1 d .
H13A H 1.2004 0.5371 0.6921 0.038 Uiso 1 1 calc R
H13B H 1.0138 0.5651 0.6572 0.038 Uiso 1 1 calc R
H13C H 1.0470 0.5806 0.7250 0.038 Uiso 1 1 calc R
C14 C 0.3449(11) 0.8308(3) 0.8857(3) 0.0244(17) Uani 1 1 d .
H14A H 0.2027 0.8395 0.8942 0.037 Uiso 1 1 calc R
H14B H 0.4061 0.8109 0.9195 0.037 Uiso 1 1 calc R
H14C H 0.3535 0.8050 0.8512 0.037 Uiso 1 1 calc R
C15 C 0.3691(12) 0.9605(3) 0.7981(3) 0.0270(18) Uani 1 1 d .
H15A H 0.2594 0.9852 0.8134 0.040 Uiso 1 1 calc R
H15B H 0.3146 0.9329 0.7690 0.040 Uiso 1 1 calc R
H15C H 0.4713 0.9857 0.7796 0.040 Uiso 1 1 calc R
C16 C 0.7851(11) 0.9353(3) 0.9103(3) 0.0249(16) Uani 1 1 d .
H16A H 0.8934 0.9362 0.8810 0.037 Uiso 1 1 calc R
H16B H 0.8175 0.9059 0.9405 0.037 Uiso 1 1 calc R
H16C H 0.7723 0.9743 0.9286 0.037 Uiso 1 1 calc R
C17 C 0.9054(11) 0.8610(3) 0.5758(3) 0.0243(17) Uani 1 1 d .
H17A H 0.8639 0.8226 0.5600 0.036 Uiso 1 1 calc R
H17B H 1.0503 0.8602 0.5848 0.036 Uiso 1 1 calc R
H17C H 0.8785 0.8919 0.5467 0.036 Uiso 1 1 calc R
C18 C 0.8633(11) 0.9523(3) 0.7035(3) 0.0229(16) Uani 1 1 d .
H18A H 0.7679 0.9854 0.7034 0.034 Uiso 1 1 calc R
H18B H 0.9904 0.9646 0.6851 0.034 Uiso 1 1 calc R
H18C H 0.8894 0.9400 0.7440 0.034 Uiso 1 1 calc R
C19 C 0.4475(10) 0.8393(3) 0.6719(3) 0.0214(16) Uani 1 1 d .
H19A H 0.4471 0.8221 0.7114 0.032 Uiso 1 1 calc R
H19B H 0.4227 0.8081 0.6430 0.032 Uiso 1 1 calc R
H19C H 0.3410 0.8692 0.6691 0.032 Uiso 1 1 calc R
C20 C 0.8630(11) 1.0614(3) 0.5787(3) 0.0255(17) Uani 1 1 d .
H20A H 0.9225 1.0417 0.6129 0.038 Uiso 1 1 calc R
H20B H 0.9466 1.0954 0.5678 0.038 Uiso 1 1 calc R
H20C H 0.8568 1.0337 0.5458 0.038 Uiso 1 1 calc R
C21 C 0.4956(13) 1.1788(3) 0.5667(3) 0.0307(19) Uani 1 1 d .
H21A H 0.3494 1.1857 0.5682 0.046 Uiso 1 1 calc R
H21B H 0.5424 1.1819 0.5261 0.046 Uiso 1 1 calc R
H21C H 0.5650 1.2083 0.5908 0.046 Uiso 1 1 calc R
C22 C 0.3815(11) 1.0655(3) 0.6738(3) 0.0234(16) Uani 1 1 d .
H22A H 0.3245 1.0262 0.6668 0.035 Uiso 1 1 calc R
H22B H 0.2716 1.0940 0.6791 0.035 Uiso 1 1 calc R
H22C H 0.4659 1.0646 0.7091 0.035 Uiso 1 1 calc R
O7 O 0.2092(7) 0.87742(18) 0.44371(19) 0.0203(10) Uani 1 1 d D
H7 H 0.2950 0.8797 0.4706 0.030 Uiso 1 1 calc R
O2 O 1.0316(8) 0.7030(2) 0.86773(19) 0.0220(11) Uani 1 1 d .
H2 H 0.9748 0.7361 0.8679 0.033 Uiso 1 1 calc R

loop_
_atom_site_aniso_label
_atom_site_aniso_U_11
_atom_site_aniso_U_22
_atom_site_aniso_U_33
_atom_site_aniso_U_23
_atom_site_aniso_U_13
_atom_site_aniso_U_12
Sn1 0.0147(2) 0.0161(2) 0.0179(2) -0.00041(18) 0.0009(2) -0.00031(18)
Sn2 0.0134(2) 0.0153(2) 0.0154(2) 0.00007(18) -0.00051(19) 0.00107(19)
Sn3 0.0136(2) 0.0168(2) 0.0159(2) -0.00043(18) -0.00128(19) -0.00056(18)
Sn4 0.0154(2) 0.0177(2) 0.0171(2) 0.00106(19) -0.00036(19) -0.0006(2)
O1 0.023(3) 0.023(2) 0.016(2) 0.0009(18) 0.003(2) 0.007(2)
O3 0.012(2) 0.019(2) 0.016(2) -0.0020(18) -0.0012(19) 0.006(2)
O4 0.026(3) 0.019(2) 0.013(2) 0.0019(19) 0.005(2) 0.006(2)
O5 0.014(2) 0.020(2) 0.023(2) 0.000(2) -0.004(2) -0.0002(19)
O6 0.021(3) 0.011(2) 0.023(2) 0.0027(19) -0.007(2) 0.002(2)
O8 0.021(3) 0.017(2) 0.024(3) -0.0040(19) -0.008(2) -0.001(2)
N1 0.015(3) 0.018(3) 0.012(3) -0.006(2) 0.001(2) 0.002(2)
N2 0.012(3) 0.015(3) 0.017(3) -0.001(2) -0.001(2) -0.001(2)
N3 0.013(3) 0.016(3) 0.016(3) 0.003(2) 0.000(2) 0.001(2)
N4 0.014(3) 0.016(3) 0.010(3) -0.002(2) 0.002(2) -0.002(2)
C1 0.015(4) 0.017(3) 0.014(3) -0.003(3) 0.003(3) -0.002(3)
C2 0.015(4) 0.016(3) 0.026(4) -0.007(3) 0.000(3) -0.003(3)
C3 0.013(4) 0.020(4) 0.015(3) -0.001(3) 0.002(3) -0.005(3)
C4 0.017(3) 0.011(3) 0.016(3) 0.004(3) -0.004(3) 0.002(3)
C5 0.015(4) 0.015(3) 0.017(4) -0.002(3) 0.002(3) -0.001(3)
C6 0.0153(16) 0.0159(16) 0.0162(16) 0.0001(10) 0.0001(10) 0.0000(10)
C7 0.019(4) 0.018(4) 0.018(3) 0.007(3) -0.002(3) -0.003(3)
C8 0.0151(16) 0.0149(16) 0.0152(16) 0.0004(10) 0.0012(10) 0.0002(10)
C9 0.015(3) 0.019(4) 0.007(3) -0.001(3) 0.004(3) 0.001(3)
C10 0.013(3) 0.017(4) 0.019(3) 0.001(3) 0.005(3) -0.002(3)
C11 0.031(5) 0.030(4) 0.024(4) -0.003(3) 0.000(3) 0.011(4)
C12 0.014(4) 0.026(4) 0.019(4) 0.006(3) 0.001(3) -0.005(3)
C13 0.024(4) 0.014(4) 0.038(4) -0.010(3) 0.004(3) -0.001(3)
C14 0.024(4) 0.018(4) 0.031(4) -0.006(3) 0.010(3) 0.003(3)
C15 0.026(4) 0.033(4) 0.022(4) 0.004(3) -0.008(3) 0.013(3)
C16 0.015(4) 0.031(4) 0.029(4) -0.003(3) -0.014(3) 0.003(3)
C17 0.024(4) 0.029(4) 0.020(4) 0.007(3) 0.008(3) 0.006(3)
C18 0.021(4) 0.015(4) 0.032(4) 0.002(3) -0.004(3) -0.005(3)
C19 0.017(4) 0.025(4) 0.023(4) 0.003(3) -0.003(3) -0.008(3)
C20 0.018(4) 0.031(4) 0.027(4) 0.004(3) 0.001(3) 0.001(3)
C21 0.041(5) 0.015(4) 0.036(4) -0.001(3) -0.021(4) 0.004(4)
C22 0.022(4) 0.034(4) 0.014(3) -0.009(3) 0.006(3) 0.002(3)
O7 0.023(3) 0.013(2) 0.024(3) 0.0009(19) -0.002(2) -0.001(2)
O2 0.028(3) 0.022(3) 0.017(2) 0.0028(19) 0.000(2) 0.010(2)

loop_
_atom_type_symbol
_atom_type_description
_atom_type_scat_dispersion_real
_atom_type_scat_dispersion_imag
_atom_type_scat_source
C C 0.0033 0.0016 'International Tables Vol C Tables 4.2.6.8 and 6.1.1.4'
H H 0.0000 0.0000 'International Tables Vol C Tables 4.2.6.8 and 6.1.1.4'
N N 0.0061 0.0033 'International Tables Vol C Tables 4.2.6.8 and 6.1.1.4'
O O 0.0106 0.0060 'International Tables Vol C Tables 4.2.6.8 and 6.1.1.4'
Sn Sn -0.6537 1.4246 'International Tables Vol C Tables 4.2.6.8 and 6.1.1.4'

loop_
_geom_angle_atom_site_label_1
_geom_angle_atom_site_label_2
_geom_angle_atom_site_label_3
_geom_angle
_geom_angle_site_symmetry_3
C13 Sn1 C12 125.7(3) .
C13 Sn1 C11 114.6(3) .
C12 Sn1 C11 116.4(3) .
C13 Sn1 N1 97.7(2) .
C12 Sn1 N1 97.8(2) .
C11 Sn1 N1 92.1(2) .
C15 Sn2 C16 124.6(3) .
C15 Sn2 C14 111.6(3) .
C16 Sn2 C14 123.3(3) .
C15 Sn2 O3 87.8(2) .
C16 Sn2 O3 88.3(2) .
C14 Sn2 O3 87.5(2) .
C15 Sn2 N4 96.5(2) 2_575
C16 Sn2 N4 90.7(2) 2_575
C14 Sn2 N4 89.3(2) 2_575
O3 Sn2 N4 175.34(16) 2_575
C19 Sn3 C18 125.4(3) .
C19 Sn3 C17 121.7(3) .
C18 Sn3 C17 111.9(3) .
C19 Sn3 N2 92.0(2) .
C18 Sn3 N2 97.8(2) .
C17 Sn3 N2 90.0(2) .
C19 Sn3 O5 86.6(2) .
C18 Sn3 O5 87.4(2) .
C17 Sn3 O5 86.2(2) .
N2 Sn3 O5 174.43(16) .
C22 Sn4 C20 127.4(3) .
C22 Sn4 C21 114.2(3) .
C20 Sn4 C21 113.1(3) .
C22 Sn4 N3 98.5(2) .
C20 Sn4 N3 100.5(2) .
C21 Sn4 N3 93.3(2) .
C2 O3 Sn2 120.8(4) .
C6 O5 Sn3 120.4(4) .
C5 N1 C3 104.8(5) .
C5 N1 Sn1 120.8(4) .
C3 N1 Sn1 134.4(4) .
C5 N2 C4 104.1(5) .
C5 N2 Sn3 121.7(4) .
C4 N2 Sn3 134.2(4) .
C10 N3 C9 105.0(5) .
C10 N3 Sn4 122.3(4) .
C9 N3 Sn4 132.6(4) .
C10 N4 C8 104.3(5) .
C10 N4 Sn2 119.1(4) 2_574
C8 N4 Sn2 136.6(4) 2_574
O1 C1 O2 120.5(6) .
O1 C1 C3 121.5(6) .
O2 C1 C3 118.0(5) .
O3 C2 O4 124.0(6) .
O3 C2 C4 117.7(6) .
O4 C2 C4 118.3(6) .
N1 C3 C4 107.5(5) .
N1 C3 C1 120.7(6) .
C4 C3 C1 131.8(6) .
N2 C4 C3 107.9(5) .
N2 C4 C2 121.3(6) .
C3 C4 C2 130.8(6) .
N1 C5 N2 115.7(6) .
O5 C6 O6 124.4(6) .
O5 C6 C9 117.9(5) .
O6 C6 C9 117.7(6) .
O8 C7 O7 120.6(6) .
O8 C7 C8 120.7(5) .
O7 C7 C8 118.7(6) .
N4 C8 C9 108.3(5) .
N4 C8 C7 120.8(5) .
C9 C8 C7 130.9(6) .
N3 C9 C8 108.0(5) .
N3 C9 C6 120.2(5) .
C8 C9 C6 131.9(6) .
N4 C10 N3 114.4(6) .

loop_
_geom_bond_atom_site_label_1
_geom_bond_atom_site_label_2
_geom_bond_distance
_geom_bond_site_symmetry_2
Sn1 C13 2.108(7) .
Sn1 C12 2.114(7) .
Sn1 C11 2.120(6) .
Sn1 N1 2.264(5) .
Sn2 C15 2.099(6) .
Sn2 C16 2.108(7) .
Sn2 C14 2.114(6) .
Sn2 O3 2.347(4) .
Sn2 N4 2.350(5) 2_575
Sn3 C19 2.104(6) .
Sn3 C18 2.111(6) .
Sn3 C17 2.126(6) .
Sn3 N2 2.310(5) .
Sn3 O5 2.425(4) .
Sn4 C22 2.099(6) .
Sn4 C20 2.112(7) .
Sn4 C21 2.127(6) .
Sn4 N3 2.228(5) .
O1 C1 1.234(7) .
O3 C2 1.259(8) .
O4 C2 1.267(7) .
O5 C6 1.249(7) .
O6 C6 1.272(7) .
O8 C7 1.247(7) .
N1 C5 1.322(8) .
N1 C3 1.387(8) .
N2 C5 1.329(8) .
N2 C4 1.394(8) .
N3 C10 1.339(8) .
N3 C9 1.372(8) .
N4 C10 1.334(8) .
N4 C8 1.386(7) .
N4 Sn2 2.350(5) 2_574
C1 O2 1.313(7) .
C1 C3 1.475(9) .
C2 C4 1.480(9) .
C3 C4 1.399(9) .
C6 C9 1.493(9) .
C7 O7 1.301(7) .
C7 C8 1.476(8) .
C8 C9 1.389(9) .
